data_7212414
loop_
_publ_author_name
'Pogozhev, Dmitry'
'Baudron, St\'ephane A.'
'Hosseini, Mir Wais'

_publ_section_title
;
 Combination of hydrogen and coordination bonding for the construction of
 one-dimensional networks based on a 7-azaindole appended dipyrrin
;
_journal_issue 7
_journal_name_full CrystEngComm
_journal_page_first 2238
_journal_paper_doi 10.1039/b927348d
_journal_volume 12
_journal_year 2010
_chemical_formula_moiety 'C22 H18 N4, C4 H8 O2 '
_chemical_formula_sum 'C26 H26 N4 O2'
_chemical_formula_weight 426.51
_chemical_name_systematic
;
?
;
_space_group_IT_number 2
_symmetry_cell_setting triclinic
_symmetry_space_group_name_Hall '-P 1'
_symmetry_space_group_name_H-M 'P -1'
_atom_sites_solution_hydrogens geom
_atom_sites_solution_primary direct
_atom_sites_solution_secondary difmap
_audit_creation_method SHELXL-97
_cell_angle_alpha 100.454(2)
_cell_angle_beta 97.8740(10)
_cell_angle_gamma 109.0960(10)
_cell_formula_units_Z 2
_cell_length_a 8.5597(3)
_cell_length_b 9.3106(2)
_cell_length_c 15.2765(4)
_cell_measurement_reflns_used 3045
_cell_measurement_temperature 173(2)
_cell_measurement_theta_max 26.83
_cell_measurement_theta_min 2.58
_cell_volume 1105.84(6)
_computing_cell_refinement 'Bruker SAINT'
_computing_data_collection 'Bruker APEX2'
_computing_data_reduction 'Bruker SAINT'
_computing_molecular_graphics 'Bruker SHELXTL'
_computing_publication_material 'Bruker SHELXTL'
_computing_structure_refinement 'SHELXL-97 (Sheldrick, 2008)'
_computing_structure_solution 'SHELXS-97 (Sheldrick, 2008)'
_diffrn_ambient_temperature 173(2)
_diffrn_measured_fraction_theta_full 0.967
_diffrn_measured_fraction_theta_max 0.967
_diffrn_measurement_device_type 'Bruker APEX-II CCD'
_diffrn_measurement_method '\f and \w scans'
_diffrn_radiation_monochromator graphite
_diffrn_radiation_source 'fine-focus sealed tube'
_diffrn_radiation_type MoK\a
_diffrn_radiation_wavelength 0.71073
_diffrn_reflns_av_R_equivalents 0.0270
_diffrn_reflns_av_sigmaI/netI 0.0418
_diffrn_reflns_limit_h_max 11
_diffrn_reflns_limit_h_min -11
_diffrn_reflns_limit_k_max 11
_diffrn_reflns_limit_k_min -12
_diffrn_reflns_limit_l_max 19
_diffrn_reflns_limit_l_min -15
_diffrn_reflns_number 12267
_diffrn_reflns_theta_full 27.69
_diffrn_reflns_theta_max 27.69
_diffrn_reflns_theta_min 1.39
_exptl_absorpt_coefficient_mu 0.083
_exptl_absorpt_correction_T_max 0.9975
_exptl_absorpt_correction_T_min 0.9877
_exptl_absorpt_correction_type multi-scan
_exptl_absorpt_process_details sadabs
_exptl_crystal_colour yellow
_exptl_crystal_density_diffrn 1.281
_exptl_crystal_density_meas ?
_exptl_crystal_density_method 'not measured'
_exptl_crystal_description rod
_exptl_crystal_F_000 452
_exptl_crystal_size_max 0.15
_exptl_crystal_size_mid 0.11
_exptl_crystal_size_min 0.03
_refine_diff_density_max 0.659
_refine_diff_density_min -0.380
_refine_diff_density_rms 0.054
_refine_ls_extinction_method none
_refine_ls_goodness_of_fit_ref 1.061
_refine_ls_hydrogen_treatment constr
_refine_ls_matrix_type full
_refine_ls_number_parameters 289
_refine_ls_number_reflns 5012
_refine_ls_number_restraints 0
_refine_ls_restrained_S_all 1.061
_refine_ls_R_factor_all 0.0807
_refine_ls_R_factor_gt 0.0566
_refine_ls_shift/su_max 0.000
_refine_ls_shift/su_mean 0.000
_refine_ls_structure_factor_coef Fsqd
_refine_ls_weighting_details 'calc w=1/[\s^2^(Fo^2^)+(0.0758P)^2^+0.6481P] where P=(Fo^2^+2Fc^2^)/3'
_refine_ls_weighting_scheme calc
_refine_ls_wR_factor_gt 0.1521
_refine_ls_wR_factor_ref 0.1695
_reflns_number_gt 3644
_reflns_number_total 5012
_reflns_threshold_expression >2sigma(I)
_cod_data_source_file b927348d.txt
_cod_data_source_block compound4
_cod_depositor_comments
;
The following automatic conversions were performed:

'_symmetry_cell_setting' value 'Triclinic' changed to 'triclinic'
according to /home/saulius/struct/CIF-dictionaries/cif_core.dic
dictionary named 'cif_core.dic' version 2.4.2 from 2011-04-26.

Automatic conversion script
Id: cif_fix_values 1891 2012-01-12 08:04:46Z andrius 

The following automatic conversions were performed:

'_exptl_crystal_density_meas' value 'not measured' was changed to '?'
- the value is perceived as not measured.

Automatic conversion script
Id: cif_fix_values 3008 2015-01-20 13:52:24Z robertas 
;
_cod_original_cell_volume 1105.84(5)
_cod_original_sg_symbol_H-M 'P-1 '
_cod_database_code 7212414

loop_
_symmetry_equiv_pos_as_xyz
'x, y, z'
'-x, -y, -z'

loop_
_atom_site_label
_atom_site_type_symbol
_atom_site_fract_x
_atom_site_fract_y
_atom_site_fract_z
_atom_site_U_iso_or_equiv
_atom_site_adp_type
_atom_site_occupancy
_atom_site_symmetry_multiplicity
_atom_site_calc_flag
_atom_site_refinement_flags
C1 C 0.6547(3) 0.0939(3) 0.21998(16) 0.0329(5) Uani 1 1 d .
H1A H 0.7253 0.0375 0.2274 0.040 Uiso 1 1 calc R
C2 C 0.6233(3) 0.1514(3) 0.14643(16) 0.0340(5) Uani 1 1 d .
H2A H 0.6673 0.1406 0.0943 0.041 Uiso 1 1 calc R
C3 C 0.5102(3) 0.2310(3) 0.16429(15) 0.0302(5) Uani 1 1 d .
H3A H 0.4673 0.2823 0.1259 0.036 Uiso 1 1 calc R
C4 C 0.4764(2) 0.2183(2) 0.24784(14) 0.0241(4) Uani 1 1 d .
C5 C 0.3732(3) 0.2871(2) 0.30316(14) 0.0247(4) Uani 1 1 d .
H5 H 0.4497 0.3548 0.3602 0.030 Uiso 1 1 calc R
C6 C 0.2330(3) 0.1646(2) 0.32794(13) 0.0255(4) Uani 1 1 d .
C7 C 0.1581(3) 0.0068(2) 0.29357(15) 0.0310(5) Uani 1 1 d .
H7 H 0.1900 -0.0538 0.2492 0.037 Uiso 1 1 calc R
C8 C 0.0226(3) -0.0485(3) 0.33771(17) 0.0387(5) Uani 1 1 d .
H8 H -0.0502 -0.1517 0.3277 0.046 Uiso 1 1 calc R
C9 C 0.0191(3) 0.0773(3) 0.39722(17) 0.0371(5) Uani 1 1 d .
H9 H -0.0575 0.0756 0.4351 0.045 Uiso 1 1 calc R
C10 C 0.3077(3) 0.3909(2) 0.25359(13) 0.0247(4) Uani 1 1 d .
C11 C 0.4041(3) 0.5481(2) 0.26709(14) 0.0274(4) Uani 1 1 d .
H11 H 0.5090 0.5901 0.3071 0.033 Uiso 1 1 calc R
C12 C 0.3469(3) 0.6442(2) 0.22190(14) 0.0267(4) Uani 1 1 d .
H12 H 0.4135 0.7496 0.2325 0.032 Uiso 1 1 calc R
C13 C 0.1910(2) 0.5845(2) 0.16087(13) 0.0234(4) Uani 1 1 d .
C14 C 0.0954(3) 0.4257(2) 0.14709(14) 0.0278(4) Uani 1 1 d .
H14 H -0.0088 0.3830 0.1065 0.033 Uiso 1 1 calc R
C15 C 0.1520(3) 0.3305(2) 0.19236(14) 0.0291(5) Uani 1 1 d .
H15 H 0.0856 0.2251 0.1819 0.035 Uiso 1 1 calc R
C16 C 0.2199(3) 0.8130(2) 0.08600(14) 0.0253(4) Uani 1 1 d .
H16 H 0.3356 0.8441 0.0882 0.030 Uiso 1 1 calc R
C17 C 0.1272(2) 0.6867(2) 0.11524(13) 0.0239(4) Uani 1 1 d .
C18 C -0.0437(2) 0.6826(2) 0.09963(13) 0.0227(4) Uani 1 1 d .
C19 C -0.1972(3) 0.5926(2) 0.11610(14) 0.0291(5) Uani 1 1 d .
H19 H -0.2063 0.5074 0.1415 0.035 Uiso 1 1 calc R
C20 C -0.3357(3) 0.6344(3) 0.09340(15) 0.0316(5) Uani 1 1 d .
H20 H -0.4403 0.5768 0.1033 0.038 Uiso 1 1 calc R
C21 C -0.3181(3) 0.7630(3) 0.05564(14) 0.0304(5) Uani 1 1 d .
H21 H -0.4140 0.7874 0.0410 0.037 Uiso 1 1 calc R
C22 C -0.0424(2) 0.8112(2) 0.06153(13) 0.0229(4) Uani 1 1 d .
N1 N 0.5645(2) 0.1337(2) 0.28100(12) 0.0295(4) Uani 1 1 d .
H1 H 0.5632 0.1093 0.3326 0.035 Uiso 1 1 calc R
N2 N 0.1475(2) 0.2065(2) 0.39170(13) 0.0331(4) Uani 1 1 d .
H2 H 0.1712 0.3001 0.4234 0.040 Uiso 1 1 calc R
N3 N 0.1179(2) 0.88727(19) 0.05298(12) 0.0258(4) Uani 1 1 d .
H3 H 0.1501 0.9680 0.0307 0.031 Uiso 1 1 calc R
N4 N -0.1745(2) 0.8534(2) 0.03893(12) 0.0269(4) Uani 1 1 d .
C23 C 0.6053(3) -0.0678(3) 0.46175(17) 0.0385(5) Uani 1 1 d .
H23A H 0.6766 -0.0721 0.5156 0.046 Uiso 1 1 calc R
H23B H 0.6382 -0.1143 0.4086 0.046 Uiso 1 1 calc R
C24 C 0.5762(3) 0.1585(3) 0.54022(17) 0.0430(6) Uani 1 1 d .
H24A H 0.5903 0.2663 0.5404 0.052 Uiso 1 1 calc R
H24B H 0.6468 0.1585 0.5956 0.052 Uiso 1 1 calc R
O1 O 0.6286(2) 0.0912(2) 0.46265(11) 0.0381(4) Uani 1 1 d .
C25 C 0.1227(4) 0.5363(4) 0.5765(2) 0.0615(8) Uani 1 1 d .
H25A H 0.1449 0.6468 0.5996 0.074 Uiso 1 1 calc R
H25B H 0.1950 0.5057 0.6181 0.074 Uiso 1 1 calc R
C26 C 0.0527(4) 0.5528(4) 0.4259(3) 0.0651(9) Uani 1 1 d .
H26A H 0.0757 0.5312 0.3655 0.078 Uiso 1 1 calc R
H26B H 0.0733 0.6639 0.4445 0.078 Uiso 1 1 calc R
O2 O 0.1642(3) 0.5129(2) 0.48863(17) 0.0650(6) Uani 1 1 d .

loop_
_atom_site_aniso_label
_atom_site_aniso_U_11
_atom_site_aniso_U_22
_atom_site_aniso_U_33
_atom_site_aniso_U_23
_atom_site_aniso_U_13
_atom_site_aniso_U_12
C1 0.0306(11) 0.0333(12) 0.0402(13) 0.0098(10) 0.0096(9) 0.0170(9)
C2 0.0348(12) 0.0368(12) 0.0351(12) 0.0132(10) 0.0164(10) 0.0131(10)
C3 0.0342(11) 0.0322(11) 0.0313(11) 0.0166(9) 0.0103(9) 0.0150(9)
C4 0.0235(10) 0.0228(9) 0.0285(10) 0.0103(8) 0.0056(8) 0.0094(8)
C5 0.0295(10) 0.0234(10) 0.0247(10) 0.0099(8) 0.0046(8) 0.0124(8)
C6 0.0295(10) 0.0301(11) 0.0245(10) 0.0132(8) 0.0080(8) 0.0165(9)
C7 0.0368(12) 0.0279(11) 0.0313(11) 0.0086(9) 0.0083(9) 0.0143(9)
C8 0.0366(13) 0.0350(12) 0.0454(14) 0.0178(11) 0.0086(11) 0.0098(10)
C9 0.0350(12) 0.0452(13) 0.0421(13) 0.0215(11) 0.0182(10) 0.0190(11)
C10 0.0286(10) 0.0260(10) 0.0262(10) 0.0107(8) 0.0083(8) 0.0150(8)
C11 0.0256(10) 0.0258(10) 0.0320(11) 0.0084(9) 0.0041(8) 0.0111(8)
C12 0.0282(10) 0.0216(10) 0.0330(11) 0.0106(8) 0.0081(9) 0.0097(8)
C13 0.0286(10) 0.0225(9) 0.0255(10) 0.0099(8) 0.0100(8) 0.0137(8)
C14 0.0288(11) 0.0251(10) 0.0292(11) 0.0077(8) 0.0018(8) 0.0105(9)
C15 0.0332(11) 0.0197(10) 0.0338(11) 0.0085(8) 0.0030(9) 0.0094(9)
C16 0.0249(10) 0.0255(10) 0.0307(11) 0.0112(8) 0.0084(8) 0.0126(8)
C17 0.0286(10) 0.0213(9) 0.0254(10) 0.0079(8) 0.0060(8) 0.0125(8)
C18 0.0262(10) 0.0209(9) 0.0229(10) 0.0071(8) 0.0053(8) 0.0102(8)
C19 0.0322(11) 0.0258(10) 0.0329(11) 0.0134(9) 0.0092(9) 0.0108(9)
C20 0.0277(11) 0.0338(12) 0.0364(12) 0.0138(9) 0.0121(9) 0.0100(9)
C21 0.0284(11) 0.0380(12) 0.0317(11) 0.0119(9) 0.0084(9) 0.0181(9)
C22 0.0278(10) 0.0224(9) 0.0223(10) 0.0082(8) 0.0067(8) 0.0119(8)
N1 0.0333(10) 0.0357(10) 0.0288(9) 0.0158(8) 0.0083(7) 0.0196(8)
N2 0.0410(11) 0.0325(10) 0.0351(10) 0.0121(8) 0.0164(8) 0.0196(9)
N3 0.0274(9) 0.0239(8) 0.0321(9) 0.0151(7) 0.0089(7) 0.0116(7)
N4 0.0294(9) 0.0288(9) 0.0292(9) 0.0120(7) 0.0082(7) 0.0156(8)
C23 0.0447(14) 0.0473(14) 0.0353(12) 0.0163(11) 0.0135(10) 0.0264(12)
C24 0.0523(15) 0.0444(14) 0.0378(13) 0.0115(11) 0.0160(11) 0.0214(12)
O1 0.0447(9) 0.0464(10) 0.0329(9) 0.0186(7) 0.0150(7) 0.0214(8)
C25 0.0544(18) 0.0572(18) 0.070(2) 0.0058(15) 0.0135(15) 0.0219(15)
C26 0.0606(19) 0.0577(19) 0.083(2) 0.0117(17) 0.0178(17) 0.0305(16)
O2 0.0528(12) 0.0497(12) 0.0945(17) 0.0086(11) 0.0278(12) 0.0208(10)

loop_
_atom_type_symbol
_atom_type_description
_atom_type_scat_dispersion_real
_atom_type_scat_dispersion_imag
_atom_type_scat_source
C C 0.0033 0.0016 'International Tables Vol C Tables 4.2.6.8 and 6.1.1.4'
H H 0.0000 0.0000 'International Tables Vol C Tables 4.2.6.8 and 6.1.1.4'
N N 0.0061 0.0033 'International Tables Vol C Tables 4.2.6.8 and 6.1.1.4'
O O 0.0106 0.0060 'International Tables Vol C Tables 4.2.6.8 and 6.1.1.4'

loop_
_geom_angle_atom_site_label_1
_geom_angle_atom_site_label_2
_geom_angle_atom_site_label_3
_geom_angle
_geom_angle_site_symmetry_1
_geom_angle_site_symmetry_3
C2 C1 N1 107.99(18) . .
C2 C1 H1A 126.0 . .
N1 C1 H1A 126.0 . .
C1 C2 C3 107.13(19) . .
C1 C2 H2A 126.4 . .
C3 C2 H2A 126.4 . .
C4 C3 C2 107.64(18) . .
C4 C3 H3A 126.2 . .
C2 C3 H3A 126.2 . .
C3 C4 N1 107.33(17) . .
C3 C4 C5 130.68(18) . .
N1 C4 C5 121.89(17) . .
C6 C5 C4 112.89(16) . .
C6 C5 C10 112.14(16) . .
C4 C5 C10 109.90(16) . .
C6 C5 H5 107.2 . .
C4 C5 H5 107.2 . .
C10 C5 H5 107.2 . .
C7 C6 N2 107.28(18) . .
C7 C6 C5 131.87(19) . .
N2 C6 C5 120.68(18) . .
C6 C7 C8 107.7(2) . .
C6 C7 H7 126.2 . .
C8 C7 H7 126.2 . .
C9 C8 C7 107.3(2) . .
C9 C8 H8 126.3 . .
C7 C8 H8 126.3 . .
C8 C9 N2 108.0(2) . .
C8 C9 H9 126.0 . .
N2 C9 H9 126.0 . .
C11 C10 C15 118.24(18) . .
C11 C10 C5 120.40(18) . .
C15 C10 C5 121.35(18) . .
C10 C11 C12 121.16(19) . .
C10 C11 H11 119.4 . .
C12 C11 H11 119.4 . .
C11 C12 C13 120.85(18) . .
C11 C12 H12 119.6 . .
C13 C12 H12 119.6 . .
C12 C13 C14 117.59(17) . .
C12 C13 C17 121.09(17) . .
C14 C13 C17 121.28(18) . .
C15 C14 C13 121.52(19) . .
C15 C14 H14 119.2 . .
C13 C14 H14 119.2 . .
C14 C15 C10 120.63(19) . .
C14 C15 H15 119.7 . .
C10 C15 H15 119.7 . .
C17 C16 N3 110.64(17) . .
C17 C16 H16 124.7 . .
N3 C16 H16 124.7 . .
C16 C17 C18 105.94(16) . .
C16 C17 C13 127.40(18) . .
C18 C17 C13 126.45(17) . .
C19 C18 C22 116.88(17) . .
C19 C18 C17 136.48(18) . .
C22 C18 C17 106.56(17) . .
C20 C19 C18 117.67(19) . .
C20 C19 H19 121.2 . .
C18 C19 H19 121.2 . .
C19 C20 C21 119.9(2) . .
C19 C20 H20 120.1 . .
C21 C20 H20 120.1 . .
N4 C21 C20 124.94(18) . .
N4 C21 H21 117.5 . .
C20 C21 H21 117.5 . .
N4 C22 N3 125.06(17) . .
N4 C22 C18 126.47(18) . .
N3 C22 C18 108.47(16) . .
C1 N1 C4 109.91(17) . .
C1 N1 H1 125.0 . .
C4 N1 H1 125.0 . .
C9 N2 C6 109.72(18) . .
C9 N2 H2 125.1 . .
C6 N2 H2 125.1 . .
C22 N3 C16 108.38(16) . .
C22 N3 H3 125.8 . .
C16 N3 H3 125.8 . .
C21 N4 C22 114.13(17) . .
O1 C23 C24 110.27(19) . 2_656
O1 C23 H23A 109.6 . .
C24 C23 H23A 109.6 2_656 .
O1 C23 H23B 109.6 . .
C24 C23 H23B 109.6 2_656 .
H23A C23 H23B 108.1 . .
O1 C24 C23 110.8(2) . 2_656
O1 C24 H24A 109.5 . .
C23 C24 H24A 109.5 2_656 .
O1 C24 H24B 109.5 . .
C23 C24 H24B 109.5 2_656 .
H24A C24 H24B 108.1 . .
C23 O1 C24 109.42(17) . .
O2 C25 C26 112.4(3) . 2_566
O2 C25 H25A 109.1 . .
C26 C25 H25A 109.1 2_566 .
O2 C25 H25B 109.1 . .
C26 C25 H25B 109.1 2_566 .
H25A C25 H25B 107.9 . .
O2 C26 C25 110.7(3) . 2_566
O2 C26 H26A 109.5 . .
C25 C26 H26A 109.5 2_566 .
O2 C26 H26B 109.5 . .
C25 C26 H26B 109.5 2_566 .
H26A C26 H26B 108.1 . .
C25 O2 C26 109.2(2) . .

loop_
_geom_bond_atom_site_label_1
_geom_bond_atom_site_label_2
_geom_bond_distance
_geom_bond_site_symmetry_2
C1 C2 1.360(3) .
C1 N1 1.364(3) .
C1 H1A 0.9300 .
C2 C3 1.424(3) .
C2 H2A 0.9300 .
C3 C4 1.364(3) .
C3 H3A 0.9300 .
C4 N1 1.369(2) .
C4 C5 1.511(3) .
C5 C6 1.506(3) .
C5 C10 1.525(3) .
C5 H5 0.9800 .
C6 C7 1.363(3) .
C6 N2 1.372(3) .
C7 C8 1.419(3) .
C7 H7 0.9300 .
C8 C9 1.357(3) .
C8 H8 0.9300 .
C9 N2 1.364(3) .
C9 H9 0.9300 .
C10 C11 1.385(3) .
C10 C15 1.395(3) .
C11 C12 1.391(3) .
C11 H11 0.9300 .
C12 C13 1.395(3) .
C12 H12 0.9300 .
C13 C14 1.396(3) .
C13 C17 1.471(3) .
C14 C15 1.383(3) .
C14 H14 0.9300 .
C15 H15 0.9300 .
C16 C17 1.375(3) .
C16 N3 1.377(2) .
C16 H16 0.9300 .
C17 C18 1.436(3) .
C18 C19 1.392(3) .
C18 C22 1.421(3) .
C19 C20 1.384(3) .
C19 H19 0.9300 .
C20 C21 1.395(3) .
C20 H20 0.9300 .
C21 N4 1.331(3) .
C21 H21 0.9300 .
C22 N4 1.336(2) .
C22 N3 1.360(3) .
N1 H1 0.8600 .
N2 H2 0.8600 .
N3 H3 0.8600 .
C23 O1 1.425(3) .
C23 C24 1.499(3) 2_656
C23 H23A 0.9700 .
C23 H23B 0.9700 .
C24 O1 1.435(3) .
C24 C23 1.499(3) 2_656
C24 H24A 0.9700 .
C24 H24B 0.9700 .
C25 O2 1.432(4) .
C25 C26 1.450(4) 2_566
C25 H25A 0.9700 .
C25 H25B 0.9700 .
C26 O2 1.442(4) .
C26 C25 1.450(4) 2_566
C26 H26A 0.9700 .
C26 H26B 0.9700 .
